data_4342809
loop_
_publ_author_name
'Sherwood, Rebecca'
'Gonz\`alez de Rivera, Ferran'
'Wan, Jane Hui'
'Zhang, Qi'
'White, Andrew J. P.'
'Rossell, Oriol'
'Hogarth, Graeme'
'Wilton-Ely, James D E T'

_publ_section_title
;
 Multimetallic complexes based on a diphosphine-dithiocarbamate
 &quot;janus&quot; ligand.
;
_journal_issue 9
_journal_name_full 'Inorganic chemistry'
_journal_page_first 4222
_journal_page_last 4230
_journal_paper_doi 10.1021/ic5028527
_journal_volume 54
_journal_year 2015
_chemical_formula_moiety 'C58 H56 N2 P4 Pd2 S4, 2(Cl), 2(H2 O), 1.5(C H4 O)'
_chemical_formula_sum 'C59.5 H66 Cl2 N2 O3.5 P4 Pd2 S4'
_chemical_formula_weight 1400.96
_chemical_name_systematic
;
 ?
;
_space_group_crystal_system monoclinic
_space_group_IT_number 14
_space_group_name_Hall '-P 2yn'
_space_group_name_H-M_alt 'P 1 21/n 1'
_symmetry_space_group_name_Hall '-P 2yn'
_symmetry_space_group_name_H-M 'P 1 21/n 1'
_atom_sites_solution_hydrogens geom
_audit_creation_method SHELXL
_cell_angle_alpha 90
_cell_angle_beta 100.016(3)
_cell_angle_gamma 90
_cell_formula_units_Z 2
_cell_length_a 11.4321(3)
_cell_length_b 17.1025(5)
_cell_length_c 15.3940(5)
_cell_measurement_reflns_used 8995
_cell_measurement_temperature 173
_cell_measurement_theta_max 28.2310
_cell_measurement_theta_min 2.6930
_cell_volume 2963.92(15)
_computing_cell_refinement CrysAlisPro,
_computing_data_collection CrysAlisPro,
_computing_data_reduction CrysAlisPro,
_computing_molecular_graphics 'Bruker SHELXTL'
_computing_publication_material 'CIFTAB-2013 (Sheldrick, 2013)'
_computing_structure_refinement 'SHELXL-2013 (Sheldrick, 2013)'
_computing_structure_solution 'SHELXS-2013 (Sheldrick, 2013)'
_diffrn_ambient_temperature 173
_diffrn_detector_area_resol_mean 16.0382
_diffrn_measured_fraction_theta_full 0.999
_diffrn_measured_fraction_theta_max 0.853
_diffrn_measurement_device_type 'Agilent Xcalibur 3 E'
_diffrn_measurement_method 'omega scans'
_diffrn_radiation_type MoK\a
_diffrn_radiation_wavelength 0.71073
_diffrn_reflns_av_R_equivalents 0.0604
_diffrn_reflns_av_unetI/netI 0.0917
_diffrn_reflns_Laue_measured_fraction_full 0.999
_diffrn_reflns_Laue_measured_fraction_max 0.853
_diffrn_reflns_limit_h_max 14
_diffrn_reflns_limit_h_min -15
_diffrn_reflns_limit_k_max 20
_diffrn_reflns_limit_k_min -19
_diffrn_reflns_limit_l_max 19
_diffrn_reflns_limit_l_min -15
_diffrn_reflns_number 19669
_diffrn_reflns_point_group_measured_fraction_full 0.999
_diffrn_reflns_point_group_measured_fraction_max 0.853
_diffrn_reflns_theta_full 25.242
_diffrn_reflns_theta_max 28.615
_diffrn_reflns_theta_min 2.434
_diffrn_source 'Enhance (Mo) X-ray Source'
_exptl_absorpt_coefficient_mu 0.993
_exptl_absorpt_correction_T_max 0.950
_exptl_absorpt_correction_T_min 0.884
_exptl_absorpt_correction_type analytical
_exptl_absorpt_process_details
;
CrysAlisPro, Agilent Technologies,
Version 1.171.36.28 (release 01-02-2013 CrysAlis171 .NET)
(compiled Feb  1 2013,16:14:44)
Analytical numeric absorption correction using a multifaceted crystal
model based on expressions derived by R.C. Clark & J.S. Reid.
(Clark, R. C. & Reid, J. S. (1995). Acta Cryst. A51, 887-897)
;
_exptl_crystal_colour Yellow
_exptl_crystal_density_diffrn 1.570
_exptl_crystal_description blocks
_exptl_crystal_F_000 1430
_exptl_crystal_size_max 0.16
_exptl_crystal_size_mid 0.12
_exptl_crystal_size_min 0.06
_platon_squeeze_details
;
 H2O protons on O(40) not located so, asu 2H and UNIT 8H low
 
 SQUEEZE suggested 56 e/cell = 14 e/asu
 The solvents used were MeOH (CH4O, 18e) and dcm (CH2Cl2, 42e).
 Before the use of SQUEEZE the solvent most resembled MeOH
 0.75MeOH = 13.5e, so this was used as the solvent present.
 
 So, the atom list is low by 0.75(C H4 O) + 2H = C0.75 H5 O0.75,
 and the UNIT is low by C3 H20 O3, i.e. C116 H112 Cl4 N4 O4 P8 Pd4 S8
;
_refine_diff_density_max 0.733
_refine_diff_density_min -0.595
_refine_diff_density_rms 0.114
_refine_ls_extinction_method none
_refine_ls_goodness_of_fit_ref 1.031
_refine_ls_hydrogen_treatment constr
_refine_ls_matrix_type full
_refine_ls_number_parameters 334
_refine_ls_number_reflns 6482
_refine_ls_number_restraints 0
_refine_ls_restrained_S_all 1.031
_refine_ls_R_factor_all 0.0805
_refine_ls_R_factor_gt 0.0501
_refine_ls_shift/su_max 0.001
_refine_ls_shift/su_mean 0.000
_refine_ls_structure_factor_coef Fsqd
_refine_ls_weighting_details 'w=1/[\s^2^(Fo^2^)+(0.0428P)^2^+0.7594P] where P=(Fo^2^+2Fc^2^)/3'
_refine_ls_weighting_scheme calc
_refine_ls_wR_factor_gt 0.1004
_refine_ls_wR_factor_ref 0.1077
_reflns_Friedel_coverage 0.000
_reflns_number_gt 4736
_reflns_number_total 6482
_reflns_threshold_expression 'I > 2\s(I)'
_cod_data_source_file ic5028527_si_005.cif
_cod_data_source_block 9
_cod_depositor_comments 'Adding full bibliography for 4342808--4342809.cif.'
_cod_original_cell_volume 2963.93(16)
_cod_original_formula_sum 'C59.50 H66 Cl2 N2 O3.50 P4 Pd2 S4'
_cod_database_code 4342809
_shelx_space_group_comment
;
The symmetry employed for this shelxl refinement is uniquely defined
by the following loop, which should always be used as a source of
symmetry information in preference to the above space-group names.
They are only intended as comments.
;
_shelxl_version_number 2013-4

loop_
_space_group_symop_operation_xyz
'x, y, z'
'-x+1/2, y+1/2, -z+1/2'
'-x, -y, -z'
'x-1/2, -y-1/2, z-1/2'

loop_
_atom_site_label
_atom_site_type_symbol
_atom_site_fract_x
_atom_site_fract_y
_atom_site_fract_z
_atom_site_U_iso_or_equiv
_atom_site_adp_type
_atom_site_occupancy
_atom_site_site_symmetry_order
_atom_site_calc_flag
_atom_site_refinement_flags_posn
_atom_site_refinement_flags_adp
Pd1 Pd 0.11349(3) 0.12422(2) 0.49768(2) 0.01485(10) Uani 1 1 d . .
S1 S -0.09289(8) -0.06648(7) 0.36820(6) 0.0178(2) Uani 1 1 d . .
C2 C 0.0565(3) -0.0673(2) 0.4089(2) 0.0147(8) Uani 1 1 d . .
S3 S 0.09083(8) -0.12748(7) 0.49969(6) 0.0180(2) Uani 1 1 d . .
N4 N 0.1350(3) -0.0263(2) 0.3736(2) 0.0166(7) Uani 1 1 d . .
C5 C 0.0974(4) 0.0116(3) 0.2869(3) 0.0209(10) Uani 1 1 d . .
H5A H 0.0504 -0.0267 0.2471 0.025 Uiso 1 1 calc R U
H5B H 0.1697 0.0236 0.2620 0.025 Uiso 1 1 calc R U
C6 C 0.0246(4) 0.0865(3) 0.2851(3) 0.0218(10) Uani 1 1 d . .
H6A H -0.0532 0.0722 0.3003 0.026 Uiso 1 1 calc R U
H6B H 0.0092 0.1054 0.2234 0.026 Uiso 1 1 calc R U
P7 P 0.08191(9) 0.16869(7) 0.35466(7) 0.0186(2) Uani 1 1 d . .
C8 C 0.2630(3) -0.0393(2) 0.4027(3) 0.0176(9) Uani 1 1 d . .
H8A H 0.2934 -0.0704 0.3571 0.021 Uiso 1 1 calc R U
H8B H 0.2745 -0.0707 0.4575 0.021 Uiso 1 1 calc R U
C9 C 0.3365(3) 0.0354(2) 0.4197(3) 0.0173(9) Uani 1 1 d . .
H9A H 0.3233 0.0664 0.3645 0.021 Uiso 1 1 calc R U
H9B H 0.4214 0.0202 0.4312 0.021 Uiso 1 1 calc R U
P10 P 0.31097(9) 0.10030(7) 0.50961(7) 0.0164(2) Uani 1 1 d . .
C11 C -0.0407(4) 0.2379(3) 0.3416(3) 0.0246(10) Uani 1 1 d . .
C12 C -0.1378(4) 0.2329(3) 0.2733(3) 0.0361(13) Uani 1 1 d . .
H12A H -0.1396 0.1940 0.2291 0.043 Uiso 1 1 calc R U
C13 C -0.2321(5) 0.2847(4) 0.2699(4) 0.0479(16) Uani 1 1 d . .
H13A H -0.2989 0.2799 0.2240 0.057 Uiso 1 1 calc R U
C14 C -0.2304(5) 0.3429(4) 0.3317(4) 0.0484(16) Uani 1 1 d . .
H14A H -0.2952 0.3782 0.3284 0.058 Uiso 1 1 calc R U
C15 C -0.1348(5) 0.3494(3) 0.3977(4) 0.0476(16) Uani 1 1 d . .
H15A H -0.1327 0.3903 0.4398 0.057 Uiso 1 1 calc R U
C16 C -0.0394(4) 0.2968(3) 0.4047(3) 0.0352(12) Uani 1 1 d . .
H16A H 0.0257 0.3012 0.4521 0.042 Uiso 1 1 calc R U
C17 C 0.1968(4) 0.2142(3) 0.3042(3) 0.0205(9) Uani 1 1 d . .
C18 C 0.2372(4) 0.1813(3) 0.2320(3) 0.0264(10) Uani 1 1 d . .
H18A H 0.2022 0.1345 0.2062 0.032 Uiso 1 1 calc R U
C19 C 0.3290(4) 0.2169(3) 0.1979(3) 0.0325(12) Uani 1 1 d . .
H19A H 0.3560 0.1943 0.1486 0.039 Uiso 1 1 calc R U
C20 C 0.3807(4) 0.2841(3) 0.2345(3) 0.0333(12) Uani 1 1 d . .
H20A H 0.4444 0.3072 0.2114 0.040 Uiso 1 1 calc R U
C21 C 0.3398(4) 0.3186(3) 0.3058(3) 0.0323(12) Uani 1 1 d . .
H21A H 0.3748 0.3655 0.3311 0.039 Uiso 1 1 calc R U
C22 C 0.2479(4) 0.2838(3) 0.3392(3) 0.0251(10) Uani 1 1 d . .
H22A H 0.2191 0.3078 0.3870 0.030 Uiso 1 1 calc R U
C23 C 0.4064(3) 0.1827(3) 0.5016(3) 0.0207(10) Uani 1 1 d . .
C24 C 0.5107(4) 0.1755(3) 0.4669(3) 0.0277(11) Uani 1 1 d . .
H24A H 0.5285 0.1275 0.4409 0.033 Uiso 1 1 calc R U
C25 C 0.5882(4) 0.2380(3) 0.4703(3) 0.0370(13) Uani 1 1 d . .
H25A H 0.6591 0.2327 0.4464 0.044 Uiso 1 1 calc R U
C26 C 0.5635(4) 0.3076(3) 0.5079(3) 0.0383(13) Uani 1 1 d . .
H26A H 0.6180 0.3498 0.5107 0.046 Uiso 1 1 calc R U
C27 C 0.4594(4) 0.3165(3) 0.5418(3) 0.0336(12) Uani 1 1 d . .
H27A H 0.4420 0.3651 0.5668 0.040 Uiso 1 1 calc R U
C28 C 0.3805(4) 0.2539(3) 0.5392(3) 0.0252(10) Uani 1 1 d . .
H28A H 0.3095 0.2595 0.5628 0.030 Uiso 1 1 calc R U
C29 C 0.3798(3) 0.0536(2) 0.6121(3) 0.0170(9) Uani 1 1 d . .
C30 C 0.4704(3) 0.0906(3) 0.6716(3) 0.0207(9) Uani 1 1 d . .
H30A H 0.4950 0.1418 0.6588 0.025 Uiso 1 1 calc R U
C31 C 0.5241(4) 0.0540(3) 0.7478(3) 0.0264(11) Uani 1 1 d . .
H31A H 0.5855 0.0797 0.7870 0.032 Uiso 1 1 calc R U
C32 C 0.4887(4) -0.0195(3) 0.7671(3) 0.0313(12) Uani 1 1 d . .
H32A H 0.5281 -0.0455 0.8186 0.038 Uiso 1 1 calc R U
C33 C 0.3963(4) -0.0564(3) 0.7125(3) 0.0284(11) Uani 1 1 d . .
H33A H 0.3706 -0.1066 0.7275 0.034 Uiso 1 1 calc R U
C34 C 0.3414(4) -0.0199(3) 0.6361(3) 0.0225(10) Uani 1 1 d . .
H34A H 0.2768 -0.0449 0.5994 0.027 Uiso 1 1 calc R U
Cl1 Cl 0.28039(13) 0.50630(9) 0.41580(9) 0.0508(4) Uani 1 1 d . .
O40 O 0.4449(4) 0.5155(2) 0.6016(2) 0.0519(11) Uani 1 1 d . .

loop_
_atom_site_aniso_label
_atom_site_aniso_U_11
_atom_site_aniso_U_22
_atom_site_aniso_U_33
_atom_site_aniso_U_23
_atom_site_aniso_U_13
_atom_site_aniso_U_12
Pd1 0.01237(16) 0.01473(18) 0.01716(17) 0.00108(13) 0.00178(11) 0.00033(13)
S1 0.0135(5) 0.0219(6) 0.0172(5) 0.0016(4) 0.0000(4) -0.0022(4)
C2 0.018(2) 0.008(2) 0.017(2) -0.0067(16) 0.0009(15) 0.0016(16)
S3 0.0143(5) 0.0187(6) 0.0204(5) 0.0042(5) 0.0013(4) 0.0017(4)
N4 0.0139(18) 0.019(2) 0.0171(17) -0.0020(15) 0.0019(13) -0.0018(14)
C5 0.021(2) 0.025(3) 0.016(2) 0.0007(18) 0.0012(16) -0.0037(18)
C6 0.017(2) 0.027(3) 0.020(2) 0.0067(19) -0.0006(16) -0.0007(18)
P7 0.0176(6) 0.0182(7) 0.0195(6) 0.0044(5) 0.0021(4) 0.0010(4)
C8 0.014(2) 0.014(2) 0.024(2) -0.0018(18) 0.0011(16) -0.0011(16)
C9 0.013(2) 0.015(2) 0.023(2) -0.0012(18) 0.0025(16) -0.0018(16)
P10 0.0125(5) 0.0164(6) 0.0198(6) -0.0005(4) 0.0019(4) 0.0003(4)
C11 0.023(2) 0.021(3) 0.032(3) 0.014(2) 0.0108(19) 0.0060(19)
C12 0.027(3) 0.039(3) 0.043(3) 0.021(2) 0.007(2) 0.006(2)
C13 0.031(3) 0.053(4) 0.060(4) 0.035(3) 0.007(3) 0.016(3)
C14 0.038(3) 0.045(4) 0.067(4) 0.035(3) 0.024(3) 0.027(3)
C15 0.056(4) 0.026(3) 0.069(4) 0.016(3) 0.035(3) 0.016(3)
C16 0.035(3) 0.027(3) 0.045(3) 0.016(2) 0.013(2) 0.007(2)
C17 0.022(2) 0.018(3) 0.020(2) 0.0063(18) 0.0008(16) 0.0001(18)
C18 0.031(3) 0.020(3) 0.028(2) 0.003(2) 0.0059(19) -0.005(2)
C19 0.041(3) 0.032(3) 0.029(3) 0.005(2) 0.018(2) 0.002(2)
C20 0.032(3) 0.031(3) 0.038(3) 0.014(2) 0.010(2) -0.004(2)
C21 0.035(3) 0.021(3) 0.039(3) 0.010(2) 0.000(2) -0.009(2)
C22 0.030(3) 0.022(3) 0.023(2) 0.0056(19) 0.0031(18) 0.001(2)
C23 0.019(2) 0.020(3) 0.021(2) 0.0025(18) -0.0025(17) -0.0045(18)
C24 0.024(3) 0.021(3) 0.038(3) 0.002(2) 0.0056(19) -0.0020(19)
C25 0.027(3) 0.035(4) 0.051(3) 0.010(3) 0.010(2) -0.007(2)
C26 0.035(3) 0.031(3) 0.045(3) 0.011(3) -0.003(2) -0.015(2)
C27 0.055(3) 0.017(3) 0.025(3) -0.003(2) -0.003(2) -0.006(2)
C28 0.034(3) 0.021(3) 0.020(2) 0.0010(19) 0.0018(18) -0.001(2)
C29 0.014(2) 0.014(3) 0.023(2) -0.0017(17) 0.0032(16) 0.0030(16)
C30 0.017(2) 0.021(3) 0.025(2) -0.0027(19) 0.0046(17) -0.0008(18)
C31 0.023(2) 0.034(3) 0.020(2) -0.006(2) -0.0012(17) 0.003(2)
C32 0.027(3) 0.042(4) 0.023(2) 0.007(2) -0.0020(18) 0.005(2)
C33 0.032(3) 0.024(3) 0.029(3) 0.003(2) 0.0041(19) -0.004(2)
C34 0.016(2) 0.026(3) 0.025(2) -0.0009(19) 0.0016(17) -0.0006(18)
Cl1 0.0553(9) 0.0455(10) 0.0428(8) -0.0096(7) -0.0165(6) 0.0046(7)
O40 0.077(3) 0.039(3) 0.034(2) -0.0009(17) -0.0042(18) 0.006(2)

loop_
_atom_type_symbol
_atom_type_description
_atom_type_scat_dispersion_real
_atom_type_scat_dispersion_imag
_atom_type_scat_source
C C 0.0033 0.0016 'International Tables Vol C Tables 4.2.6.8 and 6.1.1.4'
H H 0.0000 0.0000 'International Tables Vol C Tables 4.2.6.8 and 6.1.1.4'
Cl Cl 0.1484 0.1585 'International Tables Vol C Tables 4.2.6.8 and 6.1.1.4'
N N 0.0061 0.0033 'International Tables Vol C Tables 4.2.6.8 and 6.1.1.4'
O O 0.0106 0.0060 'International Tables Vol C Tables 4.2.6.8 and 6.1.1.4'
P P 0.1023 0.0942 'International Tables Vol C Tables 4.2.6.8 and 6.1.1.4'
Pd Pd -0.9988 1.0072 'International Tables Vol C Tables 4.2.6.8 and 6.1.1.4'
S S 0.1246 0.1234 'International Tables Vol C Tables 4.2.6.8 and 6.1.1.4'

loop_
_geom_angle_atom_site_label_1
_geom_angle_atom_site_label_2
_geom_angle_atom_site_label_3
_geom_angle
_geom_angle_site_symmetry_1
_geom_angle_site_symmetry_3
P10 Pd1 P7 97.21(4) . .
P10 Pd1 S1 95.97(4) . 3_556
P7 Pd1 S1 164.39(4) . 3_556
P10 Pd1 S3 169.39(4) . 3_556
P7 Pd1 S3 91.02(4) . 3_556
S1 Pd1 S3 74.99(3) 3_556 3_556
C2 S1 Pd1 85.46(13) . 3_556
N4 C2 S1 123.2(3) . .
N4 C2 S3 124.9(3) . .
S1 C2 S3 111.9(2) . .
C2 S3 Pd1 85.00(13) . 3_556
C2 N4 C8 120.2(3) . .
C2 N4 C5 119.4(3) . .
C8 N4 C5 117.2(3) . .
N4 C5 C6 117.2(3) . .
C5 C6 P7 119.9(3) . .
C17 P7 C6 107.00(19) . .
C17 P7 C11 105.95(19) . .
C6 P7 C11 104.3(2) . .
C17 P7 Pd1 123.23(14) . .
C6 P7 Pd1 106.79(14) . .
C11 P7 Pd1 108.11(14) . .
N4 C8 C9 114.5(3) . .
C8 C9 P10 118.6(3) . .
C23 P10 C29 103.13(19) . .
C23 P10 C9 104.10(18) . .
C29 P10 C9 106.70(19) . .
C23 P10 Pd1 117.34(15) . .
C29 P10 Pd1 115.01(12) . .
C9 P10 Pd1 109.53(13) . .
C12 C11 C16 118.7(4) . .
C12 C11 P7 122.8(4) . .
C16 C11 P7 118.5(4) . .
C13 C12 C11 120.1(5) . .
C14 C13 C12 121.2(5) . .
C15 C14 C13 119.3(5) . .
C14 C15 C16 121.1(6) . .
C11 C16 C15 119.6(5) . .
C22 C17 C18 118.6(4) . .
C22 C17 P7 119.1(3) . .
C18 C17 P7 122.3(3) . .
C19 C18 C17 120.0(4) . .
C20 C19 C18 120.8(4) . .
C19 C20 C21 119.9(4) . .
C22 C21 C20 119.4(5) . .
C21 C22 C17 121.3(4) . .
C24 C23 C28 119.4(4) . .
C24 C23 P10 121.7(4) . .
C28 C23 P10 118.6(3) . .
C25 C24 C23 120.1(5) . .
C26 C25 C24 120.5(5) . .
C25 C26 C27 120.5(5) . .
C26 C27 C28 119.7(5) . .
C27 C28 C23 119.8(4) . .
C34 C29 C30 117.4(4) . .
C34 C29 P10 120.9(3) . .
C30 C29 P10 121.6(3) . .
C31 C30 C29 121.2(4) . .
C32 C31 C30 119.9(4) . .
C31 C32 C33 120.7(4) . .
C34 C33 C32 119.9(4) . .
C33 C34 C29 120.8(4) . .

loop_
_geom_bond_atom_site_label_1
_geom_bond_atom_site_label_2
_geom_bond_distance
_geom_bond_site_symmetry_2
Pd1 P10 2.2702(10) .
Pd1 P7 2.2978(11) .
Pd1 S1 2.3371(10) 3_556
Pd1 S3 2.3438(10) 3_556
S1 C2 1.714(4) .
S1 Pd1 2.3372(10) 3_556
C2 N4 1.327(5) .
C2 S3 1.725(4) .
S3 Pd1 2.3438(10) 3_556
N4 C8 1.471(5) .
N4 C5 1.479(5) .
C5 C6 1.525(6) .
C6 P7 1.819(5) .
P7 C17 1.813(4) .
P7 C11 1.819(4) .
C8 C9 1.528(5) .
C9 P10 1.837(4) .
P10 C23 1.800(4) .
P10 C29 1.821(4) .
C11 C12 1.392(6) .
C11 C16 1.398(7) .
C12 C13 1.389(7) .
C13 C14 1.374(8) .
C14 C15 1.361(8) .
C15 C16 1.404(7) .
C17 C22 1.393(6) .
C17 C18 1.394(6) .
C18 C19 1.393(6) .
C19 C20 1.368(7) .
C20 C21 1.396(7) .
C21 C22 1.382(6) .
C23 C24 1.394(6) .
C23 C28 1.401(6) .
C24 C25 1.384(6) .
C25 C26 1.375(7) .
C26 C27 1.388(7) .
C27 C28 1.397(6) .
C29 C34 1.402(6) .
C29 C30 1.407(6) .
C30 C31 1.377(6) .
C31 C32 1.370(7) .
C32 C33 1.382(6) .
C33 C34 1.382(6) .

loop_
_platon_squeeze_void_nr
_platon_squeeze_void_average_x
_platon_squeeze_void_average_y
_platon_squeeze_void_average_z
_platon_squeeze_void_volume
_platon_squeeze_void_count_electrons
_platon_squeeze_void_content
1 0.000 0.500 0.500 114 28 ' '
2 0.500 1.000 1.000 114 28 ' '
